data_7058402
loop_
_publ_author_name
'Chen, Shuai'
'Nie, Jia-Jia'
'Wang, Shuo'
'Li, Qian-Li'
'Zhang, Ru-Fen'
'Li, Yong-Xin'
'Ma, Chun-Lin'

_publ_section_title
;
 Syntheses, characterization, DNA/BSA binding, and in vitro cytostatic
 activity of fluorobenzenetelluronic triorganotin(iv) esters
;
_journal_issue 24
_journal_name_full 'New Journal of Chemistry'
_journal_page_first 9516
_journal_paper_doi 10.1039/C9NJ00487D
_journal_volume 43
_journal_year 2019
_chemical_formula_sum 'C24 H44 F4 O8 Sn4 Te2'
_chemical_formula_weight 1266.55
_space_group_crystal_system triclinic
_space_group_IT_number 2
_space_group_name_Hall '-P 1'
_space_group_name_H-M_alt 'P -1'
_symmetry_space_group_name_Hall '-P 1'
_symmetry_space_group_name_H-M 'P -1'
_atom_sites_solution_hydrogens geom
_audit_creation_method SHELXL-2014/6
_audit_update_record
;
2019-05-16 deposited with the CCDC.    2019-05-21 downloaded from the CCDC.
;
_cell_angle_alpha 105.314(2)
_cell_angle_beta 113.956(3)
_cell_angle_gamma 92.5570(10)
_cell_formula_units_Z 2
_cell_length_a 12.1270(11)
_cell_length_b 13.2661(12)
_cell_length_c 13.9876(13)
_cell_measurement_reflns_used 2176
_cell_measurement_temperature 298(2)
_cell_measurement_theta_max 22.887
_cell_measurement_theta_min 2.671
_cell_volume 1953.8(3)
_computing_cell_refinement 'Bruker SMART'
_computing_data_collection 'Bruker SMART'
_computing_data_reduction 'Bruker SHELXTL'
_computing_molecular_graphics 'Bruker SHELXTL'
_computing_publication_material 'Bruker SHELXTL'
_computing_structure_refinement 'SHELXL-2014/6 (Sheldrick, 2014)'
_computing_structure_solution 'Bruker SHELXTL'
_diffrn_ambient_temperature 298(2)
_diffrn_measured_fraction_theta_full 0.961
_diffrn_measured_fraction_theta_max 0.985
_diffrn_measurement_device_type 'CCD area detector'
_diffrn_measurement_method 'phi and omega scans'
_diffrn_radiation_type MoK\a
_diffrn_radiation_wavelength 0.71073
_diffrn_reflns_av_R_equivalents 0.0821
_diffrn_reflns_av_unetI/netI 0.1113
_diffrn_reflns_Laue_measured_fraction_full 0.961
_diffrn_reflns_Laue_measured_fraction_max 0.985
_diffrn_reflns_limit_h_max 14
_diffrn_reflns_limit_h_min -11
_diffrn_reflns_limit_k_max 15
_diffrn_reflns_limit_k_min -15
_diffrn_reflns_limit_l_max 10
_diffrn_reflns_limit_l_min -16
_diffrn_reflns_number 10088
_diffrn_reflns_point_group_measured_fraction_full 0.961
_diffrn_reflns_point_group_measured_fraction_max 0.985
_diffrn_reflns_theta_full 25.242
_diffrn_reflns_theta_max 25.020
_diffrn_reflns_theta_min 2.248
_exptl_absorpt_coefficient_mu 4.046
_exptl_absorpt_correction_type multi-scan
_exptl_absorpt_process_details sadabs
_exptl_crystal_colour colourless
_exptl_crystal_density_diffrn 2.153
_exptl_crystal_description block
_exptl_crystal_F_000 1184
_exptl_crystal_size_max 0.190
_exptl_crystal_size_mid 0.130
_exptl_crystal_size_min 0.110
_exptl_transmission_factor_max 0.641
_exptl_transmission_factor_min 0.537
_refine_diff_density_max 1.937
_refine_diff_density_min -1.511
_refine_diff_density_rms 0.289
_refine_ls_extinction_method none
_refine_ls_goodness_of_fit_ref 0.901
_refine_ls_hydrogen_treatment constr
_refine_ls_matrix_type full
_refine_ls_number_parameters 401
_refine_ls_number_reflns 6794
_refine_ls_number_restraints 398
_refine_ls_restrained_S_all 0.885
_refine_ls_R_factor_all 0.1260
_refine_ls_R_factor_gt 0.0760
_refine_ls_shift/su_max 0.000
_refine_ls_shift/su_mean 0.000
_refine_ls_structure_factor_coef Fsqd
_refine_ls_weighting_details 'w=1/[\s^2^(Fo^2^)+(0.1173P)^2^] where P=(Fo^2^+2Fc^2^)/3'
_refine_ls_weighting_scheme calc
_refine_ls_wR_factor_gt 0.1830
_refine_ls_wR_factor_ref 0.2098
_reflns_Friedel_coverage 0.000
_reflns_number_gt 3737
_reflns_number_total 6794
_reflns_threshold_expression 'I > 2\s(I)'
_cod_data_source_file c9nj00487d2.cif
_cod_data_source_block 150331c
_cod_depositor_comments 'Adding full bibliography for 7058398--7058403.cif.'
_cod_database_code 7058402
_shelx_space_group_comment
;
The symmetry employed for this shelxl refinement is uniquely defined
by the following loop, which should always be used as a source of
symmetry information in preference to the above space-group names.
They are only intended as comments.
;
_shelx_estimated_absorpt_t_min 0.514
_shelx_estimated_absorpt_t_max 0.664
_shelxl_version_number 2014/6

loop_
_space_group_symop_operation_xyz
'x, y, z'
'-x, -y, -z'

loop_
_atom_site_label
_atom_site_type_symbol
_atom_site_fract_x
_atom_site_fract_y
_atom_site_fract_z
_atom_site_U_iso_or_equiv
_atom_site_adp_type
_atom_site_occupancy
_atom_site_site_symmetry_order
_atom_site_calc_flag
_atom_site_refinement_flags_posn
_atom_site_refinement_flags_adp
_atom_site_refinement_flags_occupancy
_atom_site_disorder_assembly
_atom_site_disorder_group
Te1 Te 0.95995(8) 0.46996(7) 0.37792(8) 0.0442(3) Uani 1 1 d . . . . .
Te2 Te 0.47286(8) 0.96354(8) 0.38006(8) 0.0473(3) Uani 1 1 d . . . . .
Sn1 Sn 0.86299(10) 0.69855(9) 0.32347(9) 0.0592(3) Uani 1 1 d . . . . .
Sn2 Sn 0.66466(11) 0.33725(10) 0.19441(11) 0.0675(4) Uani 1 1 d . . . . .
Sn3 Sn 0.35951(11) 0.69721(9) 0.31391(10) 0.0644(4) Uani 1 1 d . . . . .
Sn4 Sn 0.20345(12) 0.99432(11) 0.18445(11) 0.0783(4) Uani 1 1 d . . . . .
F1 F 1.2537(11) 0.3426(10) 0.1063(10) 0.111(4) Uani 1 1 d . U . . .
F2 F 1.0528(18) 0.4173(17) 0.0248(15) 0.112(5) Uani 0.632(16) 1 d . U P A 1
F3 F 0.8135(10) 0.9719(10) 0.1509(9) 0.096(3) Uani 1 1 d . U . . .
F4 F 0.6130(13) 0.8297(11) 0.0561(11) 0.123(5) Uani 0.908(19) 1 d . U P B 1
F2' F 1.325(3) 0.316(3) 0.304(2) 0.112(5) Uani 0.368(16) 1 d D . P A 2
F4' F 0.891(4) 1.079(11) 0.336(10) 0.123(5) Uani 0.092(19) 1 d D . P B 2
O1 O 0.9234(10) 0.3232(8) 0.3676(8) 0.059(3) Uani 1 1 d . . . . .
H1 H 0.9281 0.3196 0.4267 0.089 Uiso 1 1 calc R U . . .
O2 O 0.8923(8) 0.5068(8) 0.4841(7) 0.046(2) Uani 1 1 d . . . . .
O3 O 0.8069(8) 0.4545(8) 0.2570(7) 0.049(2) Uani 1 1 d . . . . .
O4 O 0.9927(8) 0.6155(7) 0.3906(7) 0.047(2) Uani 1 1 d . . . . .
O5 O 0.4477(10) 1.1060(8) 0.3743(8) 0.055(3) Uani 1 1 d . . . . .
H5 H 0.4492 1.1416 0.4326 0.082 Uiso 1 1 calc R U . . .
O6 O 0.6115(8) 1.0217(8) 0.5256(8) 0.051(2) Uani 1 1 d . . . . .
O7 O 0.4918(9) 0.8232(7) 0.3854(8) 0.053(3) Uani 1 1 d . . . . .
O8 O 0.3258(9) 0.9067(8) 0.2500(8) 0.058(3) Uani 1 1 d . . . . .
C1 C 1.0584(16) 0.4253(14) 0.2825(14) 0.068(4) Uani 1 1 d . U . . .
C2 C 1.1627(16) 0.3855(14) 0.3266(15) 0.069(4) Uani 1 1 d . U . . .
H2 H 1.1910 0.3779 0.3965 0.083 Uiso 1 1 calc R U . . .
C3 C 1.2239(18) 0.3572(16) 0.2622(16) 0.083(4) Uani 1 1 d D U . . .
H3 H 1.2940 0.3280 0.2898 0.099 Uiso 0.632(16) 1 calc R U P A 1
C4 C 1.1912(19) 0.3681(16) 0.1687(16) 0.081(4) Uani 1 1 d . U . . .
C5 C 1.0882(18) 0.4058(15) 0.1259(15) 0.075(4) Uani 1 1 d . U . . .
H5A H 1.0629 0.4123 0.0558 0.090 Uiso 0.368(16) 1 calc R U P A 2
C6 C 1.0178(17) 0.4357(14) 0.1816(15) 0.075(4) Uani 1 1 d . U . . .
H6 H 0.9458 0.4616 0.1507 0.090 Uiso 1 1 calc R U . . .
C7 C 0.708(2) 0.2056(16) 0.1026(18) 0.109(7) Uani 1 1 d . U . . .
H7A H 0.7301 0.2257 0.0508 0.163 Uiso 1 1 calc R U . . .
H7B H 0.6379 0.1497 0.0638 0.163 Uiso 1 1 calc R U . . .
H7C H 0.7752 0.1814 0.1513 0.163 Uiso 1 1 calc R U . . .
C8 C 0.6269(17) 0.3231(17) 0.3238(16) 0.091(6) Uani 1 1 d . U . . .
H8A H 0.6699 0.3843 0.3870 0.136 Uiso 1 1 calc R U . . .
H8B H 0.6530 0.2605 0.3415 0.136 Uiso 1 1 calc R U . . .
H8C H 0.5404 0.3182 0.3022 0.136 Uiso 1 1 calc R U . . .
C9 C 0.5362(17) 0.4107(19) 0.0903(17) 0.105(7) Uani 1 1 d . U . . .
H9A H 0.5620 0.4863 0.1190 0.158 Uiso 1 1 calc R U . . .
H9B H 0.4570 0.3932 0.0873 0.158 Uiso 1 1 calc R U . . .
H9C H 0.5317 0.3858 0.0176 0.158 Uiso 1 1 calc R U . . .
C10 C 0.7110(17) 0.6715(17) 0.3562(18) 0.091(5) Uani 1 1 d . U . . .
H10A H 0.6779 0.5970 0.3273 0.137 Uiso 1 1 calc R U . . .
H10B H 0.6495 0.7101 0.3220 0.137 Uiso 1 1 calc R U . . .
H10C H 0.7365 0.6950 0.4343 0.137 Uiso 1 1 calc R U . . .
C11 C 0.9621(17) 0.8479(15) 0.4157(18) 0.097(7) Uani 1 1 d . U . . .
H11A H 1.0365 0.8554 0.4074 0.146 Uiso 1 1 calc R U . . .
H11B H 0.9815 0.8584 0.4918 0.146 Uiso 1 1 calc R U . . .
H11C H 0.9146 0.8998 0.3912 0.146 Uiso 1 1 calc R U . . .
C12 C 0.8216(19) 0.6579(17) 0.1574(14) 0.092(6) Uani 1 1 d . U . . .
H12A H 0.8961 0.6630 0.1488 0.138 Uiso 1 1 calc R U . . .
H12B H 0.7722 0.7055 0.1255 0.138 Uiso 1 1 calc R U . . .
H12C H 0.7774 0.5865 0.1210 0.138 Uiso 1 1 calc R U . . .
C13 C 0.5865(15) 0.9665(13) 0.2993(14) 0.061(3) Uani 1 1 d . U . . .
C14 C 0.5604(17) 0.8955(16) 0.2030(15) 0.078(4) Uani 1 1 d . U . . .
H14 H 0.4910 0.8431 0.1684 0.093 Uiso 1 1 calc R U . . .
C15 C 0.6397(17) 0.9018(15) 0.1556(15) 0.074(4) Uani 1 1 d . U . . .
H15 H 0.6209 0.8533 0.0873 0.089 Uiso 0.092(19) 1 calc R U P B 2
C16 C 0.7418(16) 0.9738(15) 0.2028(15) 0.069(4) Uani 1 1 d . U . . .
C17 C 0.7702(17) 1.0438(16) 0.3001(15) 0.077(4) Uani 1 1 d D U . . .
H17 H 0.8400 1.0955 0.3324 0.092 Uiso 0.908(19) 1 calc R U P B 1
C18 C 0.6966(16) 1.0406(15) 0.3543(15) 0.077(4) Uani 1 1 d . U . . .
H18 H 0.7194 1.0861 0.4249 0.093 Uiso 1 1 calc R U . . .
C19 C 0.3294(18) 0.6412(14) 0.1486(15) 0.086(6) Uani 1 1 d . U . . .
H19A H 0.3002 0.6940 0.1134 0.130 Uiso 1 1 calc R U . . .
H19B H 0.2695 0.5773 0.1117 0.130 Uiso 1 1 calc R U . . .
H19C H 0.4048 0.6266 0.1451 0.130 Uiso 1 1 calc R U . . .
C20 C 0.449(2) 0.6013(16) 0.4103(18) 0.096(6) Uani 1 1 d . U . . .
H20A H 0.5147 0.6450 0.4778 0.145 Uiso 1 1 calc R U . . .
H20B H 0.4812 0.5503 0.3706 0.145 Uiso 1 1 calc R U . . .
H20C H 0.3916 0.5649 0.4264 0.145 Uiso 1 1 calc R U . . .
C21 C 0.2012(17) 0.7368(15) 0.3318(18) 0.093(6) Uani 1 1 d . U . . .
H21A H 0.1977 0.8099 0.3364 0.139 Uiso 1 1 calc R U . . .
H21B H 0.2039 0.7255 0.3977 0.139 Uiso 1 1 calc R U . . .
H21C H 0.1300 0.6929 0.2695 0.139 Uiso 1 1 calc R U . . .
C22 C 0.287(2) 1.079(2) 0.1180(19) 0.121(8) Uani 1 1 d . U . . .
H22A H 0.3116 1.1520 0.1625 0.181 Uiso 1 1 calc R U . . .
H22B H 0.2295 1.0740 0.0445 0.181 Uiso 1 1 calc R U . . .
H22C H 0.3570 1.0497 0.1162 0.181 Uiso 1 1 calc R U . . .
C23 C 0.149(2) 1.0761(19) 0.308(2) 0.118(8) Uani 1 1 d . U . . .
H23A H 0.0683 1.0438 0.2910 0.177 Uiso 1 1 calc R U . . .
H23B H 0.1498 1.1491 0.3108 0.177 Uiso 1 1 calc R U . . .
H23C H 0.2055 1.0720 0.3786 0.177 Uiso 1 1 calc R U . . .
C24 C 0.065(2) 0.864(2) 0.061(2) 0.139(10) Uani 1 1 d . U . . .
H24A H 0.1033 0.8099 0.0327 0.208 Uiso 1 1 calc R U . . .
H24B H 0.0114 0.8885 0.0030 0.208 Uiso 1 1 calc R U . . .
H24C H 0.0193 0.8363 0.0934 0.208 Uiso 1 1 calc R U . . .

loop_
_atom_site_aniso_label
_atom_site_aniso_U_11
_atom_site_aniso_U_22
_atom_site_aniso_U_33
_atom_site_aniso_U_23
_atom_site_aniso_U_13
_atom_site_aniso_U_12
Te1 0.0365(5) 0.0499(6) 0.0489(6) 0.0144(4) 0.0211(4) 0.0109(4)
Te2 0.0379(5) 0.0513(6) 0.0544(6) 0.0175(5) 0.0208(5) 0.0093(4)
Sn1 0.0486(7) 0.0645(7) 0.0674(8) 0.0233(6) 0.0250(6) 0.0207(5)
Sn2 0.0500(7) 0.0652(8) 0.0752(8) 0.0163(6) 0.0195(6) 0.0033(6)
Sn3 0.0580(7) 0.0575(7) 0.0813(9) 0.0153(6) 0.0381(7) 0.0034(6)
Sn4 0.0586(8) 0.0843(9) 0.0775(9) 0.0235(7) 0.0152(7) 0.0263(7)
F1 0.106(8) 0.134(9) 0.129(8) 0.035(7) 0.087(7) 0.047(7)
F2 0.126(10) 0.157(11) 0.099(9) 0.050(9) 0.083(8) 0.065(9)
F3 0.088(7) 0.129(8) 0.094(7) 0.029(6) 0.064(6) 0.014(6)
F4 0.111(9) 0.127(10) 0.109(9) -0.027(8) 0.070(7) -0.028(8)
F2' 0.126(10) 0.157(11) 0.099(9) 0.050(9) 0.083(8) 0.065(9)
F4' 0.111(9) 0.127(10) 0.109(9) -0.027(8) 0.070(7) -0.028(8)
O1 0.050(6) 0.063(7) 0.064(7) 0.011(5) 0.029(6) 0.006(5)
O2 0.032(5) 0.065(6) 0.047(5) 0.022(5) 0.019(4) 0.010(4)
O3 0.033(5) 0.061(6) 0.047(6) 0.011(5) 0.016(5) 0.003(4)
O4 0.043(5) 0.044(5) 0.050(6) 0.019(5) 0.013(5) 0.010(4)
O5 0.060(6) 0.052(6) 0.068(7) 0.024(5) 0.037(6) 0.026(5)
O6 0.043(6) 0.065(6) 0.059(6) 0.030(5) 0.027(5) 0.019(5)
O7 0.050(6) 0.040(5) 0.066(6) 0.007(5) 0.031(5) 0.007(5)
O8 0.050(6) 0.064(7) 0.056(6) 0.016(5) 0.021(5) 0.010(5)
C1 0.073(8) 0.086(8) 0.069(7) 0.030(7) 0.048(7) 0.032(7)
C2 0.073(7) 0.095(8) 0.074(7) 0.041(7) 0.053(6) 0.041(7)
C3 0.085(8) 0.093(8) 0.083(8) 0.026(7) 0.047(7) 0.040(7)
C4 0.090(8) 0.103(8) 0.080(8) 0.025(7) 0.065(7) 0.032(7)
C5 0.098(8) 0.093(8) 0.064(7) 0.041(6) 0.053(7) 0.038(7)
C6 0.083(8) 0.095(8) 0.076(7) 0.032(7) 0.057(7) 0.046(7)
C7 0.125(16) 0.079(13) 0.091(14) 0.010(11) 0.027(13) 0.011(12)
C8 0.061(11) 0.128(16) 0.092(13) 0.039(12) 0.038(10) 0.016(11)
C9 0.064(12) 0.129(16) 0.080(13) 0.035(12) -0.011(10) 0.023(11)
C10 0.077(11) 0.113(13) 0.121(14) 0.056(11) 0.063(11) 0.048(10)
C11 0.063(11) 0.079(12) 0.121(15) 0.035(11) 0.009(11) 0.031(10)
C12 0.094(13) 0.116(14) 0.068(11) 0.047(10) 0.024(10) 0.039(11)
C13 0.055(7) 0.068(7) 0.074(7) 0.018(6) 0.043(6) 0.012(6)
C14 0.071(7) 0.087(8) 0.080(7) 0.010(7) 0.049(7) 0.002(7)
C15 0.073(7) 0.080(8) 0.079(7) 0.019(7) 0.046(7) -0.001(7)
C16 0.060(7) 0.081(8) 0.077(7) 0.018(7) 0.047(6) 0.000(6)
C17 0.065(7) 0.095(8) 0.080(7) 0.014(7) 0.049(6) 0.001(7)
C18 0.066(7) 0.092(8) 0.079(8) 0.009(7) 0.049(6) 0.000(7)
C19 0.094(13) 0.063(11) 0.101(13) 0.017(10) 0.048(11) -0.004(10)
C20 0.100(13) 0.082(12) 0.116(14) 0.035(11) 0.052(11) 0.017(10)
C21 0.069(11) 0.083(12) 0.137(15) 0.010(11) 0.073(12) -0.005(10)
C22 0.141(18) 0.128(18) 0.095(15) 0.055(13) 0.040(14) 0.026(15)
C23 0.101(15) 0.122(17) 0.126(17) 0.026(14) 0.049(13) 0.035(13)
C24 0.097(16) 0.131(19) 0.129(18) 0.028(16) -0.001(14) 0.002(14)

loop_
_atom_type_symbol
_atom_type_description
_atom_type_scat_dispersion_real
_atom_type_scat_dispersion_imag
_atom_type_scat_source
C C 0.0033 0.0016 'International Tables Vol C Tables 4.2.6.8 and 6.1.1.4'
H H 0.0000 0.0000 'International Tables Vol C Tables 4.2.6.8 and 6.1.1.4'
O O 0.0106 0.0060 'International Tables Vol C Tables 4.2.6.8 and 6.1.1.4'
Sn Sn -0.6537 1.4246 'International Tables Vol C Tables 4.2.6.8 and 6.1.1.4'
Te Te -0.5308 1.6751 'International Tables Vol C Tables 4.2.6.8 and 6.1.1.4'
F F 0.0171 0.0103 'International Tables Vol C Tables 4.2.6.8 and 6.1.1.4'

loop_
_geom_angle_atom_site_label_1
_geom_angle_atom_site_label_2
_geom_angle_atom_site_label_3
_geom_angle
_geom_angle_site_symmetry_1
_geom_angle_site_symmetry_3
O3 Te1 O4 89.9(4) . .
O3 Te1 O1 89.8(4) . .
O4 Te1 O1 178.1(4) . .
O3 Te1 O2 93.2(4) . .
O4 Te1 O2 90.3(4) . .
O1 Te1 O2 87.9(4) . .
O3 Te1 O2 172.3(4) . 2_766
O4 Te1 O2 89.2(4) . 2_766
O1 Te1 O2 90.8(4) . 2_766
O2 Te1 O2 79.2(4) . 2_766
O3 Te1 C1 95.7(6) . .
O4 Te1 C1 92.3(6) . .
O1 Te1 C1 89.6(6) . .
O2 Te1 C1 170.8(6) . .
O2 Te1 C1 91.9(6) 2_766 .
O3 Te1 Te1 133.1(3) . 2_766
O4 Te1 Te1 89.7(3) . 2_766
O1 Te1 Te1 89.2(3) . 2_766
O2 Te1 Te1 39.9(3) . 2_766
O2 Te1 Te1 39.3(2) 2_766 2_766
C1 Te1 Te1 131.2(5) . 2_766
O8 Te2 O7 89.0(4) . .
O8 Te2 O5 89.8(5) . .
O7 Te2 O5 178.0(4) . .
O8 Te2 O6 92.9(4) . 2_676
O7 Te2 O6 90.6(4) . 2_676
O5 Te2 O6 87.9(4) . 2_676
O8 Te2 O6 172.2(4) . .
O7 Te2 O6 90.3(4) . .
O5 Te2 O6 90.6(4) . .
O6 Te2 O6 79.3(4) 2_676 .
O8 Te2 C13 95.6(6) . .
O7 Te2 C13 93.1(5) . .
O5 Te2 C13 88.6(5) . .
O6 Te2 C13 170.8(6) 2_676 .
O6 Te2 C13 92.3(5) . .
O8 Te2 Te2 132.7(3) . 2_676
O7 Te2 Te2 90.6(3) . 2_676
O5 Te2 Te2 89.1(3) . 2_676
O6 Te2 Te2 39.8(3) 2_676 2_676
O6 Te2 Te2 39.5(3) . 2_676
C13 Te2 Te2 131.7(5) . 2_676
O4 Sn1 C11 97.8(6) . .
O4 Sn1 C12 107.1(6) . .
C11 Sn1 C12 115.0(9) . .
O4 Sn1 C10 110.7(6) . .
C11 Sn1 C10 110.7(9) . .
C12 Sn1 C10 114.3(9) . .
O3 Sn2 C8 107.5(6) . .
O3 Sn2 C7 106.5(7) . .
C8 Sn2 C7 118.9(9) . .
O3 Sn2 C9 96.3(7) . .
C8 Sn2 C9 113.3(8) . .
C7 Sn2 C9 111.4(9) . .
O7 Sn3 C19 106.5(6) . .
O7 Sn3 C21 110.7(6) . .
C19 Sn3 C21 112.9(8) . .
O7 Sn3 C20 98.3(7) . .
C19 Sn3 C20 114.6(8) . .
C21 Sn3 C20 112.6(9) . .
O8 Sn4 C22 104.6(8) . .
O8 Sn4 C24 96.5(8) . .
C22 Sn4 C24 112.4(10) . .
O8 Sn4 C23 107.4(7) . .
C22 Sn4 C23 120.6(10) . .
C24 Sn4 C23 112.0(10) . .
Te1 O2 Te1 100.8(4) . 2_766
Te1 O3 Sn2 127.0(5) . .
Te1 O4 Sn1 124.0(5) . .
Te2 O6 Te2 100.7(4) 2_676 .
Te2 O7 Sn3 126.3(5) . .
Te2 O8 Sn4 123.6(5) . .
C6 C1 C2 121.6(15) . .
C6 C1 Te1 120.4(13) . .
C2 C1 Te1 118.0(12) . .
C1 C2 C3 116.3(16) . .
C4 C3 F2' 119(2) . .
C4 C3 C2 124.3(18) . .
F2' C3 C2 117(2) . .
C3 C4 C5 118.7(17) . .
C3 C4 F1 124.2(19) . .
C5 C4 F1 117.1(18) . .
C4 C5 F2 118.7(17) . .
C4 C5 C6 122.6(17) . .
F2 C5 C6 118.8(18) . .
C1 C6 C5 116.5(17) . .
C14 C13 C18 120.3(15) . .
C14 C13 Te2 121.1(13) . .
C18 C13 Te2 118.4(12) . .
C13 C14 C15 117.9(18) . .
C16 C15 F4 118.2(16) . .
C16 C15 C14 123.4(18) . .
F4 C15 C14 118.3(16) . .
C17 C16 C15 119.3(16) . .
C17 C16 F3 122.0(16) . .
C15 C16 F3 118.7(16) . .
C16 C17 F4' 103(5) . .
C16 C17 C18 120.6(18) . .
F4' C17 C18 133(6) . .
C17 C18 C13 118.3(17) . .

loop_
_geom_bond_atom_site_label_1
_geom_bond_atom_site_label_2
_geom_bond_distance
_geom_bond_site_symmetry_2
Te1 O3 1.892(9) .
Te1 O4 1.900(9) .
Te1 O1 1.931(10) .
Te1 O2 1.939(8) .
Te1 O2 1.964(9) 2_766
Te1 C1 2.120(15) .
Te1 Te1 3.0069(19) 2_766
Te2 O8 1.891(10) .
Te2 O7 1.903(9) .
Te2 O5 1.945(9) .
Te2 O6 1.949(9) 2_676
Te2 O6 1.960(10) .
Te2 C13 2.111(15) .
Te2 Te2 3.0103(19) 2_676
Sn1 O4 2.018(9) .
Sn1 C11 2.053(19) .
Sn1 C12 2.076(17) .
Sn1 C10 2.109(17) .
Sn2 O3 1.994(9) .
Sn2 C8 2.089(18) .
Sn2 C7 2.10(2) .
Sn2 C9 2.131(18) .
Sn3 O7 1.986(9) .
Sn3 C19 2.101(18) .
Sn3 C21 2.105(17) .
Sn3 C20 2.11(2) .
Sn4 O8 2.001(10) .
Sn4 C22 2.09(2) .
Sn4 C24 2.14(2) .
Sn4 C23 2.15(2) .
F1 C4 1.362(18) .
F2 C5 1.35(2) .
F3 C16 1.338(17) .
F4 C15 1.36(2) .
F2' C3 1.340(10) .
F4' C17 1.349(10) .
O2 Te1 1.964(9) 2_766
O6 Te2 1.949(9) 2_676
C1 C6 1.34(2) .
C1 C2 1.36(2) .
C2 C3 1.38(2) .
C3 C4 1.26(2) .
C4 C5 1.33(3) .
C5 C6 1.38(2) .
C13 C14 1.33(2) .
C13 C18 1.41(2) .
C14 C15 1.38(2) .
C15 C16 1.33(2) .
C16 C17 1.32(2) .
C17 C18 1.39(2) .
